data_1541332
loop_
_publ_author_name
'Oennerud, P.'
'Tellgren, R.'
'Andersson, Y.'

_publ_section_title
;
 Neutron powder diffraction study on the magnetic phase of FeCoAs
;
_journal_name_full 'Journal of Magnetism and Magnetic Materials'
_journal_page_first 1989
_journal_page_last 1990
_journal_volume 104
_journal_year 1992
_chemical_formula_sum 'As Co Fe'
_chemical_name_systematic 'Fe Co As'
_space_group_IT_number 189
_symmetry_space_group_name_Hall 'P -6 -2'
_symmetry_space_group_name_H-M 'P -6 2 m'
_cell_angle_alpha 90
_cell_angle_beta 90
_cell_angle_gamma 120
_cell_formula_units_Z 3
_cell_length_a 6.0805
_cell_length_b 6.0805
_cell_length_c 3.5789
_cell_volume 114.593
_citation_journal_id_ASTM JMMMDC
_cod_data_source_file Oennerud_JMMMDC_1992_1550.cif
_cod_data_source_block As1Co1Fe1
_cod_original_cell_volume 114.5932
_cod_original_formula_sum 'As1 Co1 Fe1'
_cod_database_code 1541332

loop_
_symmetry_equiv_pos_as_xyz
x,y,z
-x+y,-x,-z
-y,x-y,z
x,y,-z
-x+y,-x,z
-y,x-y,-z
y,x,z
x-y,-y,-z
-x,-x+y,z
y,x,-z
x-y,-y,z
-x,-x+y,-z

loop_
_atom_site_label
_atom_site_type_symbol
_atom_site_fract_x
_atom_site_fract_y
_atom_site_fract_z
_atom_site_occupancy
_atom_site_U_iso_or_equiv
Fe2 Fe+1 0.5923 0 0.5 0.869 0.0
As2 As-3 0.3333 0.6667 0 1 0.0
Co1 Co+2 0.2528 0 0 0.869 0.0
Fe1 Fe+1 0.2528 0 0 0.131 0.0
As1 As-3 0 0 0.5 1 0.0
Co2 Co+2 0.5923 0 0.5 0.131 0.0
